data_4063834
loop_
_publ_author_name
'Du, Gaixia'
'Wei, Yanling'
'Ai, Lin'
'Chen, Yuanyuan'
'Xu, Qi'
'Liu, Xiao'
'Zhang, Shaowen'
'Hou, Zhaomin'
'Li, Xiaofang'

_publ_section_title
;
 Living 3,4-Polymerization of Isoprene by Cationic Rare Earth Metal Alkyl
 Complexes Bearing Iminoamido Ligands
;
_journal_issue 1
_journal_name_full Organometallics
_journal_page_first 160
_journal_paper_doi 10.1021/om100971d
_journal_volume 30
_journal_year 2011
_chemical_formula_sum 'C34 H61 N2 O Sc Si3'
_chemical_formula_weight 643.08
_chemical_name_systematic
; 
 ? 
;
_space_group_IT_number 15
_symmetry_space_group_name_Hall '-C 2yc'
_symmetry_space_group_name_H-M 'C 1 2/c 1'
_atom_sites_solution_hydrogens geom
_atom_sites_solution_primary direct
_atom_sites_solution_secondary difmap
_audit_creation_method SHELXL-97
_cell_angle_alpha 90.00
_cell_angle_beta 99.5680(10)
_cell_angle_gamma 90.00
_cell_formula_units_Z 8
_cell_length_a 40.728(2)
_cell_length_b 11.1312(6)
_cell_length_c 17.6302(10)
_cell_measurement_temperature 296(2)
_cell_volume 7881.5(7)
_computing_structure_refinement 'SHELXL-97 (Sheldrick, 1997)'
_computing_structure_solution 'SHELXS-97 (Sheldrick, 1990)'
_diffrn_ambient_temperature 296(2)
_diffrn_measured_fraction_theta_full 0.999
_diffrn_measured_fraction_theta_max 0.999
_diffrn_radiation_monochromator graphite
_diffrn_radiation_source 'fine-focus sealed tube'
_diffrn_radiation_type MoK\a
_diffrn_radiation_wavelength 0.71073
_diffrn_reflns_av_R_equivalents 0.0274
_diffrn_reflns_av_sigmaI/netI 0.0286
_diffrn_reflns_limit_h_max 48
_diffrn_reflns_limit_h_min -46
_diffrn_reflns_limit_k_max 13
_diffrn_reflns_limit_k_min -13
_diffrn_reflns_limit_l_max 19
_diffrn_reflns_limit_l_min -20
_diffrn_reflns_number 22162
_diffrn_reflns_theta_full 25.02
_diffrn_reflns_theta_max 25.02
_diffrn_reflns_theta_min 1.90
_exptl_absorpt_coefficient_mu 0.304
_exptl_absorpt_correction_T_max 0.8831
_exptl_absorpt_correction_T_min 0.8680
_exptl_crystal_density_diffrn 1.084
_exptl_crystal_density_method 'not measured'
_exptl_crystal_F_000 2800
_exptl_crystal_size_max 0.48
_exptl_crystal_size_mid 0.46
_exptl_crystal_size_min 0.42
_refine_diff_density_max 0.633
_refine_diff_density_min -0.409
_refine_diff_density_rms 0.043
_refine_ls_extinction_method none
_refine_ls_goodness_of_fit_ref 1.014
_refine_ls_hydrogen_treatment mixed
_refine_ls_matrix_type full
_refine_ls_number_parameters 370
_refine_ls_number_reflns 6947
_refine_ls_number_restraints 0
_refine_ls_restrained_S_all 1.014
_refine_ls_R_factor_all 0.0539
_refine_ls_R_factor_gt 0.0404
_refine_ls_shift/su_max 0.010
_refine_ls_shift/su_mean 0.001
_refine_ls_structure_factor_coef Fsqd
_refine_ls_weighting_details 'calc w=1/[\s^2^(Fo^2^)+(0.0460P)^2^+10.8390P] where P=(Fo^2^+2Fc^2^)/3'
_refine_ls_weighting_scheme calc
_refine_ls_wR_factor_gt 0.0980
_refine_ls_wR_factor_ref 0.1075
_reflns_number_gt 5601
_reflns_number_total 6947
_reflns_threshold_expression >2sigma(I)
_cod_data_source_file om100971d_si_003.cif
_cod_data_source_block complex_4
_cod_original_cell_volume 7881.5(8)
_cod_database_code 4063834

loop_
_symmetry_equiv_pos_as_xyz
'x, y, z'
'-x, y, -z+1/2'
'x+1/2, y+1/2, z'
'-x+1/2, y+1/2, -z+1/2'
'-x, -y, -z'
'x, -y, z-1/2'
'-x+1/2, -y+1/2, -z'
'x+1/2, -y+1/2, z-1/2'

loop_
_atom_site_label
_atom_site_type_symbol
_atom_site_fract_x
_atom_site_fract_y
_atom_site_fract_z
_atom_site_U_iso_or_equiv
_atom_site_adp_type
_atom_site_occupancy
_atom_site_symmetry_multiplicity
_atom_site_calc_flag
_atom_site_refinement_flags
Sc1 Sc 0.149187(10) 0.77582(3) 0.25281(2) 0.02912(11) Uani 1 1 d .
N1 N 0.14504(4) 0.67775(16) 0.15218(10) 0.0342(4) Uani 1 1 d .
N2 N 0.10323(4) 0.85597(15) 0.17006(10) 0.0314(4) Uani 1 1 d .
O1 O 0.19759(4) 0.68813(14) 0.29580(9) 0.0392(4) Uani 1 1 d .
Si1 Si 0.103054(17) 0.58204(6) 0.37899(4) 0.04081(17) Uani 1 1 d .
Si2 Si 0.174893(15) 1.04492(5) 0.35914(4) 0.03560(16) Uani 1 1 d .
Si3 Si 0.027211(16) 0.75305(6) 0.03142(4) 0.04366(18) Uani 1 1 d .
C1 C 0.12732(6) 0.7115(2) 0.35447(13) 0.0403(5) Uani 1 1 d .
H1A H 0.1464 0.7118 0.3956 0.048 Uiso 1 1 d R
H1B H 0.1139 0.7793 0.3653 0.048 Uiso 1 1 d R
C2 C 0.06814(8) 0.5359(3) 0.30073(17) 0.0654(8) Uani 1 1 d .
H2A H 0.0498 0.5906 0.2995 0.098 Uiso 1 1 d R
H2B H 0.0610 0.4562 0.3108 0.098 Uiso 1 1 d R
H2C H 0.0757 0.5374 0.2520 0.098 Uiso 1 1 d R
C3 C 0.12942(7) 0.4450(2) 0.40246(15) 0.0546(7) Uani 1 1 d .
H3A H 0.1399 0.4245 0.3593 0.082 Uiso 1 1 d R
H3B H 0.1157 0.3795 0.4137 0.082 Uiso 1 1 d R
H3C H 0.1462 0.4608 0.4464 0.082 Uiso 1 1 d R
C4 C 0.08331(8) 0.6124(3) 0.46621(17) 0.0645(8) Uani 1 1 d .
H4A H 0.1004 0.6213 0.5105 0.097 Uiso 1 1 d R
H4B H 0.0691 0.5464 0.4741 0.097 Uiso 1 1 d R
H4C H 0.0704 0.6848 0.4586 0.097 Uiso 1 1 d R
C5 C 0.17294(6) 0.9591(2) 0.26943(13) 0.0368(5) Uani 1 1 d .
H5A H 0.1957 0.9502 0.2605 0.044 Uiso 1 1 d R
H5B H 0.1616 1.0096 0.2284 0.044 Uiso 1 1 d R
C6 C 0.13211(6) 1.0859(2) 0.37685(16) 0.0513(6) Uani 1 1 d .
H6A H 0.1208 1.1312 0.3340 0.077 Uiso 1 1 d R
H6B H 0.1339 1.1334 0.4228 0.077 Uiso 1 1 d R
H6C H 0.1198 1.0140 0.3829 0.077 Uiso 1 1 d R
C7 C 0.19875(7) 1.1899(2) 0.35708(15) 0.0494(6) Uani 1 1 d .
H7A H 0.2217 1.1725 0.3554 0.074 Uiso 1 1 d R
H7B H 0.1972 1.2357 0.4025 0.074 Uiso 1 1 d R
H7C H 0.1895 1.2355 0.3124 0.074 Uiso 1 1 d R
C8 C 0.19544(6) 0.9544(2) 0.44372(14) 0.0466(6) Uani 1 1 d .
H8A H 0.1812 0.8889 0.4524 0.070 Uiso 1 1 d R
H8B H 0.1994 1.0046 0.4886 0.070 Uiso 1 1 d R
H8C H 0.2163 0.9235 0.4334 0.070 Uiso 1 1 d R
C9 C 0.11763(6) 0.6999(2) 0.08999(13) 0.0441(6) Uani 1 1 d .
H9A H 0.1041 0.6278 0.0813 0.053 Uiso 1 1 d R
H9B H 0.1266 0.7162 0.0434 0.053 Uiso 1 1 d R
C10 C 0.09601(5) 0.8020(2) 0.10460(12) 0.0345(5) Uani 1 1 d .
C11 C 0.06860(5) 0.8343(2) 0.04024(13) 0.0420(5) Uani 1 1 d .
H11A H 0.0770 0.8226 -0.0076 0.050 Uiso 1 1 d R
H11B H 0.0642 0.9195 0.0445 0.050 Uiso 1 1 d R
C12 C 0.02919(8) 0.6142(3) 0.08990(17) 0.0635(8) Uani 1 1 d .
H12A H 0.0078 0.5759 0.0818 0.095 Uiso 1 1 d R
H12B H 0.0354 0.6341 0.1433 0.095 Uiso 1 1 d R
H12C H 0.0454 0.5606 0.0749 0.095 Uiso 1 1 d R
C13 C 0.01505(9) 0.7158(3) -0.07138(17) 0.0821(11) Uani 1 1 d .
H13A H 0.0318 0.6656 -0.0875 0.123 Uiso 1 1 d R
H13B H 0.0129 0.7885 -0.1011 0.123 Uiso 1 1 d R
H13C H -0.0059 0.6740 -0.0790 0.123 Uiso 1 1 d R
C14 C -0.00355(8) 0.8579(3) 0.0627(3) 0.0889(12) Uani 1 1 d .
H14A H -0.0098 0.9176 0.0237 0.133 Uiso 1 1 d R
H14B H 0.0062 0.8964 0.1099 0.133 Uiso 1 1 d R
H14C H -0.0229 0.8136 0.0708 0.133 Uiso 1 1 d R
C15 C 0.16723(5) 0.5928(2) 0.12771(12) 0.0343(5) Uani 1 1 d .
C16 C 0.19312(5) 0.6318(2) 0.08959(13) 0.0381(5) Uani 1 1 d .
C17 C 0.21360(6) 0.5469(2) 0.06312(14) 0.0479(6) Uani 1 1 d .
H17 H 0.2306 0.5724 0.0377 0.057 Uiso 1 1 d R
C18 C 0.20905(7) 0.4260(3) 0.07361(16) 0.0555(7) Uani 1 1 d .
H18 H 0.2228 0.3704 0.0551 0.067 Uiso 1 1 d R
C19 C 0.18410(7) 0.3880(2) 0.11147(16) 0.0549(7) Uani 1 1 d .
H19 H 0.1813 0.3062 0.1189 0.066 Uiso 1 1 d R
C20 C 0.16301(6) 0.4692(2) 0.13903(14) 0.0425(5) Uani 1 1 d .
C21 C 0.19804(6) 0.7631(2) 0.07589(15) 0.0494(6) Uani 1 1 d .
H21A H 0.2190 0.7748 0.0588 0.074 Uiso 1 1 d R
H21B H 0.1979 0.8067 0.1228 0.074 Uiso 1 1 d R
H21C H 0.1804 0.7918 0.0373 0.074 Uiso 1 1 d R
C22 C 0.13535(7) 0.4257(3) 0.17916(17) 0.0582(7) Uani 1 1 d .
H22A H 0.1147 0.4282 0.1440 0.087 Uiso 1 1 d R
H22B H 0.1339 0.4765 0.2225 0.087 Uiso 1 1 d R
H22C H 0.1398 0.3447 0.1965 0.087 Uiso 1 1 d R
C23 C 0.08566(5) 0.9648(2) 0.18250(13) 0.0387(5) Uani 1 1 d .
C24 C 0.09326(6) 1.0718(2) 0.14709(16) 0.0507(6) Uani 1 1 d .
C25 C 0.07645(8) 1.1760(3) 0.1645(2) 0.0709(9) Uani 1 1 d .
H25 H 0.0805 1.2483 0.1413 0.085 Uiso 1 1 d R
C26 C 0.05394(8) 1.1732(3) 0.2151(2) 0.0780(11) Uani 1 1 d .
H26 H 0.0436 1.2437 0.2268 0.094 Uiso 1 1 d R
C27 C 0.04695(7) 1.0686(3) 0.24782(19) 0.0679(9) Uani 1 1 d .
H27 H 0.0316 1.0677 0.2815 0.081 Uiso 1 1 d R
C28 C 0.06211(6) 0.9621(3) 0.23201(15) 0.0494(6) Uani 1 1 d .
C29 C 0.11770(7) 1.0767(3) 0.09188(17) 0.0644(8) Uani 1 1 d .
H29A H 0.1340 1.0142 0.1042 0.097 Uiso 1 1 d R
H29B H 0.1286 1.1534 0.0959 0.097 Uiso 1 1 d R
H29C H 0.1061 1.0655 0.0403 0.097 Uiso 1 1 d R
C30 C 0.05247(7) 0.8475(3) 0.26681(17) 0.0655(8) Uani 1 1 d .
H30A H 0.0546 0.8569 0.3215 0.098 Uiso 1 1 d R
H30B H 0.0668 0.7840 0.2554 0.098 Uiso 1 1 d R
H30C H 0.0298 0.8282 0.2458 0.098 Uiso 1 1 d R
C31 C 0.19981(7) 0.5694(2) 0.33009(19) 0.0624(8) Uani 1 1 d .
H31A H 0.1826 0.5174 0.3031 0.075 Uiso 1 1 d R
H31B H 0.1974 0.5731 0.3839 0.075 Uiso 1 1 d R
C32 C 0.23366(8) 0.5247(3) 0.3219(3) 0.0944(13) Uani 1 1 d .
H32A H 0.2420 0.4683 0.3625 0.113 Uiso 1 1 d R
H32B H 0.2331 0.4856 0.2725 0.113 Uiso 1 1 d R
C33 C 0.25401(8) 0.6293(3) 0.3263(2) 0.0818(10) Uani 1 1 d .
H33A H 0.2728 0.6182 0.2997 0.098 Uiso 1 1 d R
H33B H 0.2622 0.6492 0.3796 0.098 Uiso 1 1 d R
C34 C 0.23104(6) 0.7264(3) 0.28858(17) 0.0561(7) Uani 1 1 d .
H34A H 0.2362 0.8030 0.3141 0.067 Uiso 1 1 d R
H34B H 0.2332 0.7347 0.2349 0.067 Uiso 1 1 d R

loop_
_atom_site_aniso_label
_atom_site_aniso_U_11
_atom_site_aniso_U_22
_atom_site_aniso_U_33
_atom_site_aniso_U_23
_atom_site_aniso_U_13
_atom_site_aniso_U_12
Sc1 0.0330(2) 0.0298(2) 0.0247(2) -0.00256(16) 0.00507(16) -0.00355(17)
N1 0.0330(9) 0.0383(10) 0.0302(9) -0.0086(8) 0.0025(7) -0.0003(8)
N2 0.0300(9) 0.0337(9) 0.0314(9) -0.0003(8) 0.0073(7) -0.0034(7)
O1 0.0372(8) 0.0402(9) 0.0386(9) 0.0014(7) 0.0018(7) 0.0008(7)
Si1 0.0499(4) 0.0431(4) 0.0297(3) 0.0062(3) 0.0073(3) -0.0060(3)
Si2 0.0358(3) 0.0333(3) 0.0369(3) -0.0072(3) 0.0037(3) -0.0024(3)
Si3 0.0346(3) 0.0472(4) 0.0461(4) 0.0036(3) -0.0023(3) -0.0014(3)
C1 0.0460(13) 0.0418(13) 0.0341(12) 0.0018(10) 0.0097(10) -0.0013(10)
C2 0.0697(19) 0.0646(18) 0.0562(17) 0.0089(15) -0.0063(14) -0.0172(15)
C3 0.0685(18) 0.0500(15) 0.0462(15) 0.0128(12) 0.0123(13) -0.0011(13)
C4 0.078(2) 0.0686(19) 0.0539(17) 0.0112(15) 0.0307(15) 0.0002(16)
C5 0.0374(12) 0.0361(12) 0.0364(12) -0.0028(10) 0.0049(9) -0.0037(10)
C6 0.0469(14) 0.0515(15) 0.0553(16) -0.0142(13) 0.0079(12) 0.0024(12)
C7 0.0575(16) 0.0405(13) 0.0486(15) -0.0087(12) 0.0045(12) -0.0079(12)
C8 0.0491(14) 0.0481(14) 0.0404(13) -0.0049(11) 0.0011(11) -0.0028(12)
C9 0.0381(13) 0.0541(15) 0.0382(13) -0.0135(11) 0.0004(10) 0.0026(11)
C10 0.0299(11) 0.0406(12) 0.0333(12) -0.0013(10) 0.0060(9) -0.0059(9)
C11 0.0385(13) 0.0528(14) 0.0334(12) 0.0003(11) 0.0021(10) -0.0026(11)
C12 0.0672(19) 0.0585(17) 0.0620(18) 0.0092(15) 0.0023(14) -0.0090(15)
C13 0.086(2) 0.097(3) 0.0521(18) 0.0051(17) -0.0227(16) -0.028(2)
C14 0.0557(19) 0.083(2) 0.137(3) 0.021(2) 0.041(2) 0.0134(17)
C15 0.0340(11) 0.0396(12) 0.0272(11) -0.0080(9) -0.0009(9) 0.0006(9)
C16 0.0351(12) 0.0460(13) 0.0316(12) -0.0025(10) 0.0012(9) 0.0012(10)
C17 0.0387(13) 0.0633(17) 0.0420(14) -0.0048(12) 0.0078(11) 0.0068(12)
C18 0.0505(16) 0.0575(17) 0.0572(17) -0.0158(14) 0.0049(13) 0.0161(13)
C19 0.0584(17) 0.0390(14) 0.0640(18) -0.0064(13) 0.0007(14) 0.0052(12)
C20 0.0439(13) 0.0408(13) 0.0411(13) -0.0043(11) 0.0021(10) -0.0032(11)
C21 0.0466(14) 0.0543(15) 0.0486(15) 0.0073(12) 0.0116(12) -0.0024(12)
C22 0.0596(17) 0.0514(16) 0.0633(18) 0.0009(14) 0.0098(14) -0.0130(13)
C23 0.0351(12) 0.0386(12) 0.0394(13) -0.0047(10) -0.0025(10) 0.0028(10)
C24 0.0453(14) 0.0409(14) 0.0592(16) 0.0021(12) -0.0104(12) -0.0031(11)
C25 0.066(2) 0.0387(15) 0.094(2) 0.0012(16) -0.0277(18) 0.0035(14)
C26 0.0573(19) 0.071(2) 0.095(3) -0.034(2) -0.0199(18) 0.0268(17)
C27 0.0502(17) 0.083(2) 0.066(2) -0.0227(18) -0.0022(14) 0.0219(16)
C28 0.0379(13) 0.0644(17) 0.0442(14) -0.0116(13) 0.0015(11) 0.0125(12)
C29 0.0626(18) 0.0579(17) 0.0670(19) 0.0226(15) -0.0056(15) -0.0201(14)
C30 0.0483(16) 0.096(2) 0.0574(17) 0.0095(17) 0.0249(13) 0.0060(15)
C31 0.0510(16) 0.0509(16) 0.083(2) 0.0176(15) 0.0036(15) 0.0026(13)
C32 0.058(2) 0.066(2) 0.155(4) 0.017(2) 0.006(2) 0.0140(17)
C33 0.0555(19) 0.072(2) 0.120(3) 0.022(2) 0.0209(19) 0.0138(16)
C34 0.0442(14) 0.0607(17) 0.0663(18) 0.0158(14) 0.0178(13) 0.0070(13)

loop_
_atom_type_symbol
_atom_type_description
_atom_type_scat_dispersion_real
_atom_type_scat_dispersion_imag
_atom_type_scat_source
C C 0.0033 0.0016 'International Tables Vol C Tables 4.2.6.8 and 6.1.1.4'
H H 0.0000 0.0000 'International Tables Vol C Tables 4.2.6.8 and 6.1.1.4'
N N 0.0061 0.0033 'International Tables Vol C Tables 4.2.6.8 and 6.1.1.4'
O O 0.0106 0.0060 'International Tables Vol C Tables 4.2.6.8 and 6.1.1.4'
Si Si 0.0817 0.0704 'International Tables Vol C Tables 4.2.6.8 and 6.1.1.4'
Sc Sc 0.2519 0.3716 'International Tables Vol C Tables 4.2.6.8 and 6.1.1.4'

loop_
_geom_angle_atom_site_label_1
_geom_angle_atom_site_label_2
_geom_angle_atom_site_label_3
_geom_angle
N1 Sc1 O1 90.12(6)
N1 Sc1 C1 122.01(8)
O1 Sc1 C1 92.00(8)
N1 Sc1 C5 124.16(8)
O1 Sc1 C5 90.92(7)
C1 Sc1 C5 113.75(8)
N1 Sc1 N2 74.01(7)
O1 Sc1 N2 161.93(6)
C1 Sc1 N2 103.63(8)
C5 Sc1 N2 91.00(7)
C15 N1 C9 109.37(16)
C15 N1 Sc1 130.23(13)
C9 N1 Sc1 120.15(14)
C10 N2 C23 118.81(18)
C10 N2 Sc1 114.70(14)
C23 N2 Sc1 126.07(13)
C31 O1 C34 108.03(18)
C31 O1 Sc1 122.28(14)
C34 O1 Sc1 129.36(14)
C1 Si1 C3 112.30(12)
C1 Si1 C4 111.77(12)
C3 Si1 C4 105.86(13)
C1 Si1 C2 114.31(12)
C3 Si1 C2 106.02(14)
C4 Si1 C2 105.96(15)
C5 Si2 C6 111.14(11)
C5 Si2 C8 110.75(11)
C6 Si2 C8 107.57(12)
C5 Si2 C7 112.14(11)
C6 Si2 C7 106.89(12)
C8 Si2 C7 108.14(12)
C13 Si3 C12 109.82(15)
C13 Si3 C14 110.38(19)
C12 Si3 C14 109.09(16)
C13 Si3 C11 106.12(13)
C12 Si3 C11 113.35(12)
C14 Si3 C11 108.03(14)
Si1 C1 Sc1 137.46(12)
Si1 C1 H1A 102.8
Sc1 C1 H1A 102.8
Si1 C1 H1B 102.7
Sc1 C1 H1B 102.7
H1A C1 H1B 105.0
Si1 C2 H2A 109.5
Si1 C2 H2B 109.4
H2A C2 H2B 109.5
Si1 C2 H2C 109.5
H2A C2 H2C 109.5
H2B C2 H2C 109.5
Si1 C3 H3A 109.5
Si1 C3 H3B 109.4
H3A C3 H3B 109.5
Si1 C3 H3C 109.6
H3A C3 H3C 109.5
H3B C3 H3C 109.5
Si1 C4 H4A 109.4
Si1 C4 H4B 109.4
H4A C4 H4B 109.5
Si1 C4 H4C 109.6
H4A C4 H4C 109.5
H4B C4 H4C 109.5
Si2 C5 Sc1 122.56(11)
Si2 C5 H5A 106.6
Sc1 C5 H5A 106.7
Si2 C5 H5B 106.7
Sc1 C5 H5B 106.7
H5A C5 H5B 106.6
Si2 C6 H6A 109.5
Si2 C6 H6B 109.4
H6A C6 H6B 109.5
Si2 C6 H6C 109.5
H6A C6 H6C 109.5
H6B C6 H6C 109.5
Si2 C7 H7A 109.6
Si2 C7 H7B 109.3
H7A C7 H7B 109.5
Si2 C7 H7C 109.5
H7A C7 H7C 109.5
H7B C7 H7C 109.5
Si2 C8 H8A 109.4
Si2 C8 H8B 109.5
H8A C8 H8B 109.5
Si2 C8 H8C 109.5
H8A C8 H8C 109.5
H8B C8 H8C 109.5
N1 C9 C10 113.76(18)
N1 C9 H9A 108.9
C10 C9 H9A 108.9
N1 C9 H9B 108.7
C10 C9 H9B 108.7
H9A C9 H9B 107.7
N2 C10 C9 117.22(19)
N2 C10 C11 126.6(2)
C9 C10 C11 116.16(19)
C10 C11 Si3 119.22(16)
C10 C11 H11A 107.6
Si3 C11 H11A 107.5
C10 C11 H11B 107.5
Si3 C11 H11B 107.5
H11A C11 H11B 107.0
Si3 C12 H12A 109.4
Si3 C12 H12B 109.5
H12A C12 H12B 109.5
Si3 C12 H12C 109.5
H12A C12 H12C 109.5
H12B C12 H12C 109.5
Si3 C13 H13A 109.5
Si3 C13 H13B 109.4
H13A C13 H13B 109.5
Si3 C13 H13C 109.5
H13A C13 H13C 109.5
H13B C13 H13C 109.5
Si3 C14 H14A 109.5
Si3 C14 H14B 109.6
H14A C14 H14B 109.5
Si3 C14 H14C 109.3
H14A C14 H14C 109.5
H14B C14 H14C 109.5
C20 C15 C16 119.2(2)
C20 C15 N1 120.6(2)
C16 C15 N1 120.2(2)
C17 C16 C15 119.2(2)
C17 C16 C21 120.3(2)
C15 C16 C21 120.5(2)
C18 C17 C16 121.2(2)
C18 C17 H17 119.4
C16 C17 H17 119.4
C19 C18 C17 119.6(2)
C19 C18 H18 120.2
C17 C18 H18 120.2
C18 C19 C20 121.4(3)
C18 C19 H19 119.4
C20 C19 H19 119.3
C19 C20 C15 119.4(2)
C19 C20 C22 120.6(2)
C15 C20 C22 120.0(2)
C16 C21 H21A 109.4
C16 C21 H21B 109.5
H21A C21 H21B 109.5
C16 C21 H21C 109.5
H21A C21 H21C 109.5
H21B C21 H21C 109.5
C20 C22 H22A 109.4
C20 C22 H22B 109.5
H22A C22 H22B 109.5
C20 C22 H22C 109.5
H22A C22 H22C 109.5
H22B C22 H22C 109.5
C28 C23 C24 121.3(2)
C28 C23 N2 119.0(2)
C24 C23 N2 119.6(2)
C23 C24 C25 116.8(3)
C23 C24 C29 122.5(2)
C25 C24 C29 120.7(3)
C26 C25 C24 121.4(3)
C26 C25 H25 119.3
C24 C25 H25 119.3
C27 C26 C25 120.3(3)
C27 C26 H26 119.9
C25 C26 H26 119.8
C26 C27 C28 121.2(3)
C26 C27 H27 119.6
C28 C27 H27 119.2
C27 C28 C23 118.8(3)
C27 C28 C30 119.4(3)
C23 C28 C30 121.8(2)
C24 C29 H29A 109.5
C24 C29 H29B 109.4
H29A C29 H29B 109.5
C24 C29 H29C 109.5
H29A C29 H29C 109.5
H29B C29 H29C 109.5
C28 C30 H30A 109.5
C28 C30 H30B 109.4
H30A C30 H30B 109.5
C28 C30 H30C 109.5
H30A C30 H30C 109.5
H30B C30 H30C 109.5
O1 C31 C32 104.9(2)
O1 C31 H31A 110.4
C32 C31 H31A 110.9
O1 C31 H31B 111.0
C32 C31 H31B 110.6
H31A C31 H31B 108.9
C33 C32 C31 105.1(3)
C33 C32 H32A 111.2
C31 C32 H32A 111.0
C33 C32 H32B 110.0
C31 C32 H32B 110.7
H32A C32 H32B 108.9
C32 C33 C34 104.4(3)
C32 C33 H33A 111.6
C34 C33 H33A 111.1
C32 C33 H33B 110.1
C34 C33 H33B 110.6
H33A C33 H33B 108.9
O1 C34 C33 105.8(2)
O1 C34 H34A 110.5
C33 C34 H34A 110.8
O1 C34 H34B 110.6
C33 C34 H34B 110.3
H34A C34 H34B 108.8

loop_
_geom_bond_atom_site_label_1
_geom_bond_atom_site_label_2
_geom_bond_distance
Sc1 N1 2.0659(17)
Sc1 O1 2.2172(15)
Sc1 C1 2.247(2)
Sc1 C5 2.256(2)
Sc1 N2 2.3495(18)
N1 C15 1.423(3)
N1 C9 1.450(3)
N2 C10 1.291(3)
N2 C23 1.442(3)
O1 C31 1.450(3)
O1 C34 1.453(3)
Si1 C1 1.839(2)
Si1 C3 1.871(3)
Si1 C4 1.880(3)
Si1 C2 1.881(3)
Si2 C5 1.838(2)
Si2 C6 1.877(2)
Si2 C8 1.877(2)
Si2 C7 1.888(2)
Si3 C13 1.845(3)
Si3 C12 1.852(3)
Si3 C14 1.862(3)
Si3 C11 1.896(2)
C1 H1A 0.9700
C1 H1B 0.9700
C2 H2A 0.9600
C2 H2B 0.9600
C2 H2C 0.9600
C3 H3A 0.9600
C3 H3B 0.9600
C3 H3C 0.9600
C4 H4A 0.9600
C4 H4B 0.9600
C4 H4C 0.9600
C5 H5A 0.9700
C5 H5B 0.9700
C6 H6A 0.9600
C6 H6B 0.9600
C6 H6C 0.9600
C7 H7A 0.9600
C7 H7B 0.9600
C7 H7C 0.9600
C8 H8A 0.9600
C8 H8B 0.9600
C8 H8C 0.9600
C9 C10 1.486(3)
C9 H9A 0.9700
C9 H9B 0.9700
C10 C11 1.497(3)
C11 H11A 0.9700
C11 H11B 0.9700
C12 H12A 0.9600
C12 H12B 0.9600
C12 H12C 0.9600
C13 H13A 0.9600
C13 H13B 0.9600
C13 H13C 0.9600
C14 H14A 0.9600
C14 H14B 0.9600
C14 H14C 0.9600
C15 C20 1.405(3)
C15 C16 1.410(3)
C16 C17 1.391(3)
C16 C21 1.500(3)
C17 C18 1.375(4)
C17 H17 0.9300
C18 C19 1.372(4)
C18 H18 0.9300
C19 C20 1.389(4)
C19 H19 0.9300
C20 C22 1.506(4)
C21 H21A 0.9600
C21 H21B 0.9600
C21 H21C 0.9600
C22 H22A 0.9600
C22 H22B 0.9600
C22 H22C 0.9600
C23 C28 1.400(3)
C23 C24 1.403(3)
C24 C25 1.407(4)
C24 C29 1.505(4)
C25 C26 1.382(5)
C25 H25 0.9300
C26 C27 1.350(5)
C26 H26 0.9300
C27 C28 1.386(4)
C27 H27 0.9300
C28 C30 1.496(4)
C29 H29A 0.9600
C29 H29B 0.9600
C29 H29C 0.9600
C30 H30A 0.9600
C30 H30B 0.9600
C30 H30C 0.9600
C31 C32 1.495(4)
C31 H31A 0.9700
C31 H31B 0.9700
C32 C33 1.424(5)
C32 H32A 0.9700
C32 H32B 0.9700
C33 C34 1.510(4)
C33 H33A 0.9700
C33 H33B 0.9700
C34 H34A 0.9700
C34 H34B 0.9700

loop_
_geom_torsion_atom_site_label_1
_geom_torsion_atom_site_label_2
_geom_torsion_atom_site_label_3
_geom_torsion_atom_site_label_4
_geom_torsion
O1 Sc1 N1 C15 -1.42(19)
C1 Sc1 N1 C15 -93.8(2)
C5 Sc1 N1 C15 89.8(2)
N2 Sc1 N1 C15 169.8(2)
O1 Sc1 N1 C9 -174.95(17)
C1 Sc1 N1 C9 92.62(19)
C5 Sc1 N1 C9 -83.76(19)
N2 Sc1 N1 C9 -3.69(16)
N1 Sc1 N2 C10 2.58(14)
O1 Sc1 N2 C10 31.9(3)
C1 Sc1 N2 C10 -117.28(15)
C5 Sc1 N2 C10 127.97(15)
N1 Sc1 N2 C23 -169.85(18)
O1 Sc1 N2 C23 -140.5(2)
C1 Sc1 N2 C23 70.29(18)
C5 Sc1 N2 C23 -44.46(17)
N1 Sc1 O1 C31 -80.9(2)
C1 Sc1 O1 C31 41.2(2)
C5 Sc1 O1 C31 155.0(2)
N2 Sc1 O1 C31 -109.0(3)
N1 Sc1 O1 C34 91.7(2)
C1 Sc1 O1 C34 -146.3(2)
C5 Sc1 O1 C34 -32.5(2)
N2 Sc1 O1 C34 63.5(3)
C3 Si1 C1 Sc1 77.8(2)
C4 Si1 C1 Sc1 -163.43(18)
C2 Si1 C1 Sc1 -43.1(2)
N1 Sc1 C1 Si1 -1.2(2)
O1 Sc1 C1 Si1 -92.62(19)
C5 Sc1 C1 Si1 175.50(17)
N2 Sc1 C1 Si1 78.24(19)
C6 Si2 C5 Sc1 -64.14(17)
C8 Si2 C5 Sc1 55.38(16)
C7 Si2 C5 Sc1 176.28(12)
N1 Sc1 C5 Si2 178.07(11)
O1 Sc1 C5 Si2 -91.17(13)
C1 Sc1 C5 Si2 1.41(17)
N2 Sc1 C5 Si2 106.80(13)
C15 N1 C9 C10 -170.32(19)
Sc1 N1 C9 C10 4.4(3)
C23 N2 C10 C9 171.9(2)
Sc1 N2 C10 C9 -1.1(2)
C23 N2 C10 C11 -5.8(3)
Sc1 N2 C10 C11 -178.82(17)
N1 C9 C10 N2 -1.9(3)
N1 C9 C10 C11 176.10(19)
N2 C10 C11 Si3 -95.9(3)
C9 C10 C11 Si3 86.4(2)
C13 Si3 C11 C10 -135.7(2)
C12 Si3 C11 C10 -15.0(2)
C14 Si3 C11 C10 106.0(2)
C9 N1 C15 C20 -90.6(2)
Sc1 N1 C15 C20 95.4(2)
C9 N1 C15 C16 87.4(2)
Sc1 N1 C15 C16 -86.6(2)
C20 C15 C16 C17 0.9(3)
N1 C15 C16 C17 -177.2(2)
C20 C15 C16 C21 179.4(2)
N1 C15 C16 C21 1.3(3)
C15 C16 C17 C18 -0.1(4)
C21 C16 C17 C18 -178.6(2)
C16 C17 C18 C19 -0.6(4)
C17 C18 C19 C20 0.6(4)
C18 C19 C20 C15 0.2(4)
C18 C19 C20 C22 178.9(3)
C16 C15 C20 C19 -0.9(3)
N1 C15 C20 C19 177.1(2)
C16 C15 C20 C22 -179.6(2)
N1 C15 C20 C22 -1.6(3)
C10 N2 C23 C28 107.9(2)
Sc1 N2 C23 C28 -79.9(2)
C10 N2 C23 C24 -74.3(3)
Sc1 N2 C23 C24 97.9(2)
C28 C23 C24 C25 0.8(4)
N2 C23 C24 C25 -176.9(2)
C28 C23 C24 C29 -178.2(2)
N2 C23 C24 C29 4.1(4)
C23 C24 C25 C26 1.0(4)
C29 C24 C25 C26 -180.0(3)
C24 C25 C26 C27 -1.6(5)
C25 C26 C27 C28 0.3(5)
C26 C27 C28 C23 1.5(4)
C26 C27 C28 C30 -177.3(3)
C24 C23 C28 C27 -2.1(4)
N2 C23 C28 C27 175.7(2)
C24 C23 C28 C30 176.7(2)
N2 C23 C28 C30 -5.6(3)
C34 O1 C31 C32 -15.9(3)
Sc1 O1 C31 C32 158.0(2)
O1 C31 C32 C33 31.6(4)
C31 C32 C33 C34 -34.1(4)
C31 O1 C34 C33 -4.6(3)
Sc1 O1 C34 C33 -177.9(2)
C32 C33 C34 O1 24.3(4)
